data_7044555
loop_
_publ_author_name
'T\'ellez, Juan'
'Gallen, Albert'
'Ferrer, Joaquina'
'Lahoz, Fernando J.'
'Garc\'ia-Ordu\~na, Pilar'
'Riera, Antoni'
'Verdaguer, Xavier'
'Carmona, Daniel'
'Grabulosa, Arnald'

_publ_section_title
;
 Half-Sandwich Complexes of Ir(III), Rh(III) and Ru(II) with the MaxPhos
 Ligand: Metal Centred Chirality and Cyclometallation
;
_journal_name_full 'Dalton Trans.'
_journal_paper_doi 10.1039/C7DT03327C
_journal_year 2017
_chemical_absolute_configuration rmad
_chemical_formula_moiety 'C23 H45 Cl N P2 Ru, F6 P'
_chemical_formula_sum 'C23 H45 Cl F6 N P3 Ru'
_chemical_formula_weight 679.03
_chemical_name_systematic
;
 ?
;
_space_group_crystal_system orthorhombic
_space_group_IT_number 19
_space_group_name_Hall 'P 2ac 2ab'
_space_group_name_H-M_alt 'P 21 21 21'
_symmetry_space_group_name_Hall 'P 2ac 2ab'
_symmetry_space_group_name_H-M 'P 21 21 21'
_atom_sites_solution_hydrogens mixed
_audit_creation_method SHELXL-2014/7
_audit_update_record
;
2017-09-06 deposited with the CCDC.
2017-10-26 downloaded from the CCDC.
;
_cell_angle_alpha 90
_cell_angle_beta 90
_cell_angle_gamma 90
_cell_formula_units_Z 4
_cell_length_a 10.8826(6)
_cell_length_b 16.1242(8)
_cell_length_c 17.1538(8)
_cell_measurement_reflns_used 9797
_cell_measurement_temperature 100(2)
_cell_measurement_theta_max 39.44
_cell_measurement_theta_min 3.28
_cell_volume 3010.0(3)
_computing_cell_refinement 'Bruker APEX2 v2011.4-0'
_computing_data_collection 'Bruker APEX2 v2011.4-0'
_computing_data_reduction 'Bruker SAINT V7.60A'
_computing_molecular_graphics 'Bruker SHELXTL'
_computing_publication_material 'Bruker SHELXTL'
_computing_structure_refinement 'SHELXL-2014 (Sheldrick, 2014)'
_computing_structure_solution Sir2011
_diffrn_ambient_temperature 100(2)
_diffrn_detector_area_resol_mean 512
_diffrn_detector_type '4K CCD area detector APEX II'
_diffrn_measured_fraction_theta_full 0.981
_diffrn_measured_fraction_theta_max 0.933
_diffrn_measurement_device_type 'Kappa 4-axis goniometer bruker-nonius'
_diffrn_measurement_method
;
 Fullsphere data collection, phi and omega scans
;
_diffrn_measurement_specimen_support 'magnetic support with MicroMount'
_diffrn_radiation_monochromator 'Multilayer Montel 200 mirrors'
_diffrn_radiation_type MoK\a
_diffrn_radiation_wavelength 0.71073
_diffrn_reflns_av_R_equivalents 0.0183
_diffrn_reflns_av_unetI/netI 0.0259
_diffrn_reflns_Laue_measured_fraction_full 0.981
_diffrn_reflns_Laue_measured_fraction_max 0.933
_diffrn_reflns_limit_h_max 17
_diffrn_reflns_limit_h_min -12
_diffrn_reflns_limit_k_max 21
_diffrn_reflns_limit_k_min -28
_diffrn_reflns_limit_l_max 30
_diffrn_reflns_limit_l_min -14
_diffrn_reflns_number 31150
_diffrn_reflns_point_group_measured_fraction_full 0.975
_diffrn_reflns_point_group_measured_fraction_max 0.828
_diffrn_reflns_theta_full 25.242
_diffrn_reflns_theta_max 39.452
_diffrn_reflns_theta_min 3.024
_diffrn_source 'Rotating anode X-ray tube'
_diffrn_source_current 70
_diffrn_source_power 50
_diffrn_source_size '0.3 mm x 0.3 mm fine focus'
_diffrn_source_type 'Bruker-Nonius FR 591'
_exptl_absorpt_coefficient_mu 0.820
_exptl_absorpt_correction_T_max 0.853
_exptl_absorpt_correction_T_min 0.727
_exptl_absorpt_correction_type empirical
_exptl_absorpt_process_details
; 
 SADABS Version 2008/1 Bruker-Nonius
 Blessing, Acta Cryst. (1995) A51 33-38
;
_exptl_crystal_colour colourless
_exptl_crystal_density_diffrn 1.498
_exptl_crystal_description Block
_exptl_crystal_F_000 1400
_exptl_crystal_size_max 0.40
_exptl_crystal_size_mid 0.40
_exptl_crystal_size_min 0.20
_refine_diff_density_max 1.032
_refine_diff_density_min -0.440
_refine_diff_density_rms 0.065
_refine_ls_abs_structure_details
;
 Flack x determined using 5468 quotients [(I+)-(I-)]/[(I+)+(I-)]
 (Parsons, Flack and Wagner, Acta Cryst. B69 (2013) 249-259).
;
_refine_ls_abs_structure_Flack -0.029(7)
_refine_ls_extinction_method none
_refine_ls_goodness_of_fit_ref 1.034
_refine_ls_hydrogen_treatment mixed
_refine_ls_matrix_type full
_refine_ls_number_parameters 333
_refine_ls_number_reflns 14925
_refine_ls_number_restraints 0
_refine_ls_restrained_S_all 1.034
_refine_ls_R_factor_all 0.0231
_refine_ls_R_factor_gt 0.0213
_refine_ls_shift/su_max 0.002
_refine_ls_shift/su_mean 0.000
_refine_ls_structure_factor_coef Fsqd
_refine_ls_weighting_details 'w=1/[\s^2^(Fo^2^)+(0.0275P)^2^+0.2861P] where P=(Fo^2^+2Fc^2^)/3'
_refine_ls_weighting_scheme calc
_refine_ls_wR_factor_gt 0.0508
_refine_ls_wR_factor_ref 0.0518
_reflns_Friedel_coverage 0.633
_reflns_Friedel_fraction_full 0.966
_reflns_Friedel_fraction_max 0.703
_reflns_number_gt 14345
_reflns_number_total 14925
_reflns_threshold_expression 'I > 2\s(I)'
_cod_data_source_file c7dt03327c2.cif
_cod_data_source_block cmpnd_3prime
_cod_database_code 7044555
_shelx_shelxl_version_number 2014/7
_shelx_space_group_comment
;
The symmetry employed for this shelxl refinement is uniquely defined
by the following loop, which should always be used as a source of
symmetry information in preference to the above space-group names.
They are only intended as comments.
;
_shelx_estimated_absorpt_t_min 0.735
_shelx_estimated_absorpt_t_max 0.853
_shelxl_version_number 2014-3

loop_
_space_group_symop_operation_xyz
'x, y, z'
'-x+1/2, -y, z+1/2'
'-x, y+1/2, -z+1/2'
'x+1/2, -y+1/2, -z'

loop_
_atom_site_label
_atom_site_type_symbol
_atom_site_fract_x
_atom_site_fract_y
_atom_site_fract_z
_atom_site_U_iso_or_equiv
_atom_site_adp_type
_atom_site_occupancy
_atom_site_site_symmetry_order
_atom_site_calc_flag
_atom_site_refinement_flags_posn
_atom_site_refinement_flags_adp
Ru Ru 0.93052(2) 0.37740(2) 0.20210(2) 0.00992(2) Uani 1 1 d . .
P1 P 1.07656(4) 0.41837(2) 0.29360(2) 0.01150(5) Uani 1 1 d . .
P2 P 0.83880(4) 0.40633(2) 0.32594(2) 0.01127(6) Uani 1 1 d . .
Cl Cl 0.96678(4) 0.23559(2) 0.23593(2) 0.01745(6) Uani 1 1 d . .
N1 N 0.97694(13) 0.42147(7) 0.36904(6) 0.0141(2) Uani 1 1 d . .
H1N H 0.989(2) 0.4381(13) 0.4186(13) 0.016(5) Uiso 1 1 d . .
C1 C 0.77277(15) 0.38731(9) 0.11380(7) 0.0169(3) Uani 1 1 d . .
H1 H 0.6864 0.3773 0.1314 0.020 Uiso 1 1 calc R U
C2 C 0.82800(15) 0.46643(9) 0.12679(7) 0.0152(2) Uani 1 1 d . .
H2 H 0.7783 0.5112 0.1520 0.018 Uiso 1 1 calc R U
C3 C 0.95447(14) 0.48059(8) 0.11252(7) 0.0140(2) Uani 1 1 d . .
C4 C 1.02832(15) 0.41128(8) 0.09106(7) 0.0142(2) Uani 1 1 d . .
H4 H 1.1199 0.4167 0.0909 0.017 Uiso 1 1 calc R U
C5 C 0.97450(15) 0.33306(8) 0.08161(7) 0.0149(2) Uani 1 1 d . .
H5 H 1.0291 0.2836 0.0753 0.018 Uiso 1 1 calc R U
C6 C 0.84470(16) 0.32038(9) 0.08968(7) 0.0165(3) Uani 1 1 d . .
C7 C 0.7943(2) 0.23498(10) 0.07092(10) 0.0246(3) Uani 1 1 d . .
H7 H 0.8485 0.1932 0.0968 0.030 Uiso 1 1 calc R U
C8 C 0.6637(2) 0.22017(16) 0.09927(12) 0.0419(6) Uani 1 1 d . .
H8A H 0.6077 0.2585 0.0728 0.063 Uiso 1 1 calc R U
H8B H 0.6597 0.2295 0.1557 0.063 Uiso 1 1 calc R U
H8C H 0.6396 0.1629 0.0877 0.063 Uiso 1 1 calc R U
C9 C 0.8033(2) 0.22126(12) -0.01748(11) 0.0291(4) Uani 1 1 d . .
H9A H 0.7489 0.2604 -0.0444 0.044 Uiso 1 1 calc R U
H9B H 0.7785 0.1644 -0.0300 0.044 Uiso 1 1 calc R U
H9C H 0.8882 0.2303 -0.0345 0.044 Uiso 1 1 calc R U
C10 C 1.00839(17) 0.56636(8) 0.11136(8) 0.0184(3) Uani 1 1 d . .
H10A H 0.9619 0.6022 0.1468 0.028 Uiso 1 1 calc R U
H10B H 1.0040 0.5888 0.0583 0.028 Uiso 1 1 calc R U
H10C H 1.0944 0.5640 0.1281 0.028 Uiso 1 1 calc R U
C11 C 1.14038(16) 0.52175(8) 0.28256(8) 0.0172(2) Uani 1 1 d . .
H11A H 1.1722 0.5410 0.3329 0.026 Uiso 1 1 calc R U
H11B H 1.0761 0.5597 0.2645 0.026 Uiso 1 1 calc R U
H11C H 1.2073 0.5204 0.2444 0.026 Uiso 1 1 calc R U
C12 C 1.21493(15) 0.35614(9) 0.32218(8) 0.0161(2) Uani 1 1 d . .
C13 C 1.27733(19) 0.32791(11) 0.24619(10) 0.0248(3) Uani 1 1 d . .
H13A H 1.3520 0.2966 0.2587 0.037 Uiso 1 1 calc R U
H13B H 1.2989 0.3766 0.2149 0.037 Uiso 1 1 calc R U
H13C H 1.2208 0.2925 0.2167 0.037 Uiso 1 1 calc R U
C14 C 1.30432(19) 0.40955(12) 0.37046(11) 0.0265(3) Uani 1 1 d . .
H14A H 1.3352 0.4552 0.3382 0.040 Uiso 1 1 calc R U
H14B H 1.3734 0.3753 0.3880 0.040 Uiso 1 1 calc R U
H14C H 1.2612 0.4322 0.4159 0.040 Uiso 1 1 calc R U
C15 C 1.18032(17) 0.28087(10) 0.37218(9) 0.0208(3) Uani 1 1 d . .
H15A H 1.2549 0.2504 0.3864 0.031 Uiso 1 1 calc R U
H15B H 1.1254 0.2445 0.3425 0.031 Uiso 1 1 calc R U
H15C H 1.1385 0.2997 0.4196 0.031 Uiso 1 1 calc R U
C16 C 0.75226(15) 0.50666(8) 0.33817(7) 0.0145(2) Uani 1 1 d . .
C17 C 0.82916(16) 0.57628(8) 0.30160(9) 0.0186(3) Uani 1 1 d . .
H17A H 0.7788 0.6264 0.2967 0.028 Uiso 1 1 calc R U
H17B H 0.8575 0.5590 0.2499 0.028 Uiso 1 1 calc R U
H17C H 0.9003 0.5879 0.3349 0.028 Uiso 1 1 calc R U
C18 C 0.62801(15) 0.50002(9) 0.29664(9) 0.0191(2) Uani 1 1 d . .
H18A H 0.6413 0.4857 0.2418 0.029 Uiso 1 1 calc R U
H18B H 0.5850 0.5533 0.3000 0.029 Uiso 1 1 calc R U
H18C H 0.5783 0.4568 0.3216 0.029 Uiso 1 1 calc R U
C19 C 0.73395(18) 0.53283(10) 0.42405(8) 0.0210(3) Uani 1 1 d . .
H19A H 0.7193 0.5927 0.4266 0.032 Uiso 1 1 calc R U
H19B H 0.8078 0.5190 0.4541 0.032 Uiso 1 1 calc R U
H19C H 0.6632 0.5033 0.4459 0.032 Uiso 1 1 calc R U
C20 C 0.75405(15) 0.32042(9) 0.37915(8) 0.0161(2) Uani 1 1 d . .
C21 C 0.67851(17) 0.27334(10) 0.31806(9) 0.0221(3) Uani 1 1 d . .
H21A H 0.6222 0.3118 0.2920 0.033 Uiso 1 1 calc R U
H21B H 0.6312 0.2294 0.3437 0.033 Uiso 1 1 calc R U
H21C H 0.7339 0.2487 0.2794 0.033 Uiso 1 1 calc R U
C22 C 0.66740(17) 0.34809(11) 0.44477(8) 0.0220(3) Uani 1 1 d . .
H22A H 0.7142 0.3785 0.4843 0.033 Uiso 1 1 calc R U
H22B H 0.6292 0.2993 0.4687 0.033 Uiso 1 1 calc R U
H22C H 0.6034 0.3842 0.4233 0.033 Uiso 1 1 calc R U
C23 C 0.84938(17) 0.26248(9) 0.41742(8) 0.0203(3) Uani 1 1 d . .
H23A H 0.8078 0.2132 0.4380 0.031 Uiso 1 1 calc R U
H23B H 0.8906 0.2918 0.4601 0.031 Uiso 1 1 calc R U
H23C H 0.9103 0.2456 0.3785 0.031 Uiso 1 1 calc R U
P1S P 0.43600(5) 0.52042(2) 0.08601(2) 0.01781(7) Uani 1 1 d . .
F1S F 0.48081(13) 0.43674(7) 0.12757(7) 0.0315(3) Uani 1 1 d . .
F2S F 0.44527(15) 0.47467(7) 0.00261(6) 0.0372(3) Uani 1 1 d . .
F3S F 0.29670(12) 0.48967(8) 0.09384(8) 0.0342(3) Uani 1 1 d . .
F4S F 0.39177(13) 0.60307(7) 0.04289(7) 0.0319(3) Uani 1 1 d . .
F5S F 0.42648(16) 0.56525(7) 0.16810(6) 0.0371(3) Uani 1 1 d . .
F6S F 0.57554(14) 0.54965(8) 0.07728(10) 0.0451(3) Uani 1 1 d . .

loop_
_atom_site_aniso_label
_atom_site_aniso_U_11
_atom_site_aniso_U_22
_atom_site_aniso_U_33
_atom_site_aniso_U_23
_atom_site_aniso_U_13
_atom_site_aniso_U_12
Ru 0.01022(4) 0.01016(3) 0.00938(3) -0.00025(3) 0.00003(3) 0.00055(3)
P1 0.01102(15) 0.01275(11) 0.01072(9) 0.00060(9) -0.00030(13) -0.00008(11)
P2 0.01138(17) 0.01264(11) 0.00980(10) 0.00057(9) 0.00072(11) 0.00062(11)
Cl 0.02273(19) 0.01162(10) 0.01802(11) 0.00075(9) -0.00078(11) 0.00267(11)
N1 0.0130(6) 0.0193(5) 0.0101(3) -0.0007(3) -0.0007(4) 0.0006(4)
C1 0.0133(7) 0.0233(6) 0.0142(4) 0.0016(4) -0.0019(4) 0.0006(5)
C2 0.0149(7) 0.0175(5) 0.0131(4) 0.0014(4) -0.0007(4) 0.0037(5)
C3 0.0171(7) 0.0143(4) 0.0104(3) 0.0011(3) -0.0008(4) 0.0003(4)
C4 0.0137(7) 0.0169(5) 0.0119(4) -0.0008(4) 0.0015(4) -0.0001(5)
C5 0.0161(7) 0.0156(5) 0.0130(4) -0.0029(4) 0.0003(4) 0.0009(4)
C6 0.0183(8) 0.0179(5) 0.0134(4) -0.0018(4) -0.0033(5) -0.0030(5)
C7 0.0287(10) 0.0204(6) 0.0248(6) -0.0016(5) -0.0091(6) -0.0084(6)
C8 0.0435(14) 0.0552(13) 0.0271(7) -0.0095(8) 0.0032(8) -0.0340(11)
C9 0.0264(10) 0.0305(8) 0.0303(7) -0.0164(6) -0.0012(7) -0.0065(7)
C10 0.0254(9) 0.0138(5) 0.0161(4) 0.0027(4) 0.0001(5) -0.0015(5)
C11 0.0165(7) 0.0158(5) 0.0193(5) 0.0009(4) -0.0018(5) -0.0033(5)
C12 0.0116(7) 0.0205(5) 0.0162(4) 0.0039(4) -0.0007(5) 0.0023(5)
C13 0.0219(9) 0.0290(7) 0.0234(6) 0.0059(5) 0.0072(6) 0.0089(6)
C14 0.0174(9) 0.0315(8) 0.0306(7) 0.0035(6) -0.0081(7) -0.0019(7)
C15 0.0191(8) 0.0231(6) 0.0202(5) 0.0075(5) -0.0013(5) 0.0030(6)
C16 0.0135(7) 0.0162(5) 0.0140(4) -0.0002(4) 0.0012(4) 0.0032(4)
C17 0.0216(8) 0.0143(5) 0.0200(5) -0.0003(4) 0.0036(6) 0.0016(4)
C18 0.0151(7) 0.0241(6) 0.0182(5) 0.0011(5) -0.0002(5) 0.0044(5)
C19 0.0241(9) 0.0238(6) 0.0152(5) -0.0041(4) 0.0034(5) 0.0046(6)
C20 0.0150(7) 0.0178(5) 0.0156(4) 0.0041(4) 0.0022(4) -0.0009(5)
C21 0.0216(9) 0.0220(6) 0.0228(5) 0.0012(5) -0.0010(6) -0.0069(6)
C22 0.0201(8) 0.0276(6) 0.0184(5) 0.0063(5) 0.0059(5) 0.0019(6)
C23 0.0221(8) 0.0192(5) 0.0197(5) 0.0062(4) 0.0035(5) 0.0025(5)
P1S 0.01360(19) 0.02246(15) 0.01735(12) 0.00305(11) 0.00251(14) 0.00183(15)
F1S 0.0299(7) 0.0292(5) 0.0353(5) 0.0089(4) -0.0008(5) 0.0089(5)
F2S 0.0599(10) 0.0312(5) 0.0204(4) -0.0015(4) 0.0121(5) -0.0028(6)
F3S 0.0153(6) 0.0395(6) 0.0480(7) 0.0060(5) 0.0037(5) -0.0025(5)
F4S 0.0397(8) 0.0263(5) 0.0298(5) 0.0088(4) -0.0047(5) 0.0043(4)
F5S 0.0515(9) 0.0371(6) 0.0226(4) -0.0052(4) -0.0044(6) 0.0087(6)
F6S 0.0173(6) 0.0407(6) 0.0773(10) 0.0036(7) 0.0086(7) -0.0055(6)

loop_
_atom_type_symbol
_atom_type_description
_atom_type_scat_dispersion_real
_atom_type_scat_dispersion_imag
_atom_type_scat_source
C C 0.0033 0.0016 'International Tables Vol C Tables 4.2.6.8 and 6.1.1.4'
H H 0.0000 0.0000 'International Tables Vol C Tables 4.2.6.8 and 6.1.1.4'
N N 0.0061 0.0033 'International Tables Vol C Tables 4.2.6.8 and 6.1.1.4'
F F 0.0171 0.0103 'International Tables Vol C Tables 4.2.6.8 and 6.1.1.4'
P P 0.1023 0.0942 'International Tables Vol C Tables 4.2.6.8 and 6.1.1.4'
Cl Cl 0.1484 0.1585 'International Tables Vol C Tables 4.2.6.8 and 6.1.1.4'
Ru Ru -1.2594 0.8363 'International Tables Vol C Tables 4.2.6.8 and 6.1.1.4'

loop_
_geom_angle_atom_site_label_1
_geom_angle_atom_site_label_2
_geom_angle_atom_site_label_3
_geom_angle
C2 Ru C5 77.16(5)
C2 Ru C4 65.79(5)
C5 Ru C4 36.35(5)
C2 Ru C3 36.58(6)
C5 Ru C3 65.56(5)
C4 Ru C3 36.67(5)
C2 Ru C1 36.75(5)
C5 Ru C1 64.71(6)
C4 Ru C1 77.18(6)
C3 Ru C1 65.78(5)
C2 Ru P1 123.30(4)
C5 Ru P1 124.53(4)
C4 Ru P1 100.30(4)
C3 Ru P1 99.74(4)
C1 Ru P1 159.29(4)
C2 Ru C6 64.81(5)
C5 Ru C6 36.50(6)
C4 Ru C6 65.48(5)
C3 Ru C6 77.06(5)
C1 Ru C6 35.11(5)
P1 Ru C6 160.46(4)
C2 Ru Cl 146.97(4)
C5 Ru Cl 83.31(3)
C4 Ru Cl 111.07(4)
C3 Ru Cl 147.39(3)
C1 Ru Cl 110.49(4)
P1 Ru Cl 89.717(12)
C6 Ru Cl 83.67(4)
C2 Ru P2 100.38(4)
C5 Ru P2 166.16(4)
C4 Ru P2 154.39(3)
C3 Ru P2 120.25(3)
C1 Ru P2 105.09(4)
P1 Ru P2 68.356(13)
C6 Ru P2 130.09(4)
Cl Ru P2 92.280(12)
N1 P1 C11 107.35(7)
N1 P1 C12 109.34(6)
C11 P1 C12 102.20(7)
N1 P1 Ru 94.97(5)
C11 P1 Ru 116.81(5)
C12 P1 Ru 124.92(5)
C11 P1 P2 117.51(6)
C12 P1 P2 133.59(5)
Ru P1 P2 56.960(11)
N1 P2 C16 105.75(6)
N1 P2 C20 109.07(6)
C16 P2 C20 109.28(7)
N1 P2 Ru 92.60(4)
C16 P2 Ru 118.35(4)
C20 P2 Ru 119.17(5)
C16 P2 P1 116.62(5)
C20 P2 P1 128.89(5)
Ru P2 P1 54.684(10)
P1 N1 P2 103.36(6)
C6 C1 C2 120.07(15)
C6 C1 Ru 73.88(9)
C2 C1 Ru 69.16(8)
C3 C2 C1 121.74(13)
C3 C2 Ru 73.60(8)
C1 C2 Ru 74.09(8)
C2 C3 C4 117.80(12)
C2 C3 C10 122.02(13)
C4 C3 C10 119.88(14)
C2 C3 Ru 69.81(7)
C4 C3 Ru 70.50(7)
C10 C3 Ru 136.50(9)
C5 C4 C3 120.03(14)
C5 C4 Ru 71.42(8)
C3 C4 Ru 72.83(7)
C4 C5 C6 121.97(13)
C4 C5 Ru 72.23(7)
C6 C5 Ru 75.28(8)
C1 C6 C5 118.08(13)
C1 C6 C7 124.18(16)
C5 C6 C7 117.74(15)
C1 C6 Ru 71.01(8)
C5 C6 Ru 68.22(7)
C7 C6 Ru 132.72(10)
C6 C7 C8 114.38(17)
C6 C7 C9 108.49(14)
C8 C7 C9 110.67(16)
C15 C12 C13 110.37(12)
C15 C12 C14 107.26(12)
C13 C12 C14 110.01(15)
C15 C12 P1 111.88(11)
C13 C12 P1 106.94(10)
C14 C12 P1 110.40(11)
C18 C16 C17 110.02(12)
C18 C16 C19 110.41(13)
C17 C16 C19 105.09(12)
C18 C16 P2 109.24(9)
C17 C16 P2 108.06(10)
C19 C16 P2 113.91(10)
C21 C20 C22 108.41(14)
C21 C20 C23 110.59(12)
C22 C20 C23 106.09(11)
C21 C20 P2 107.05(9)
C22 C20 P2 116.05(10)
C23 C20 P2 108.65(11)
F5S P1S F6S 90.62(9)
F5S P1S F4S 90.64(7)
F6S P1S F4S 89.82(8)
F5S P1S F3S 90.27(8)
F6S P1S F3S 178.97(8)
F4S P1S F3S 90.68(7)
F5S P1S F1S 90.49(6)
F6S P1S F1S 90.04(8)
F4S P1S F1S 178.86(7)
F3S P1S F1S 89.43(7)
F5S P1S F2S 179.81(10)
F6S P1S F2S 89.56(9)
F4S P1S F2S 89.41(6)
F3S P1S F2S 89.55(8)
F1S P1S F2S 89.46(7)

loop_
_geom_bond_atom_site_label_1
_geom_bond_atom_site_label_2
_geom_bond_distance
Ru C2 2.2304(14)
Ru C5 2.2388(12)
Ru C4 2.2493(13)
Ru C3 2.2798(12)
Ru C1 2.2951(15)
Ru P1 2.3293(4)
Ru C6 2.3317(13)
Ru Cl 2.3918(3)
Ru P2 2.3930(3)
P1 N1 1.6889(13)
P1 C11 1.8157(14)
P1 C12 1.8747(15)
P1 P2 2.6533(6)
P2 N1 1.6929(14)
P2 C16 1.8837(14)
P2 C20 1.8981(14)
C1 C6 1.396(2)
C1 C2 1.428(2)
C2 C3 1.416(2)
C3 C4 1.425(2)
C3 C10 1.5025(19)
C4 C5 1.4000(19)
C5 C6 1.434(2)
C6 C7 1.517(2)
C7 C8 1.521(3)
C7 C9 1.536(2)
C12 C15 1.533(2)
C12 C13 1.539(2)
C12 C14 1.541(2)
C16 C18 1.532(2)
C16 C17 1.534(2)
C16 C19 1.5452(18)
C20 C21 1.533(2)
C20 C22 1.535(2)
C20 C23 1.543(2)
P1S F5S 1.5862(11)
P1S F6S 1.5971(15)
P1S F4S 1.5984(11)
P1S F3S 1.6006(13)
P1S F1S 1.6020(11)
P1S F2S 1.6128(11)

loop_
_geom_torsion_atom_site_label_1
_geom_torsion_atom_site_label_2
_geom_torsion_atom_site_label_3
_geom_torsion_atom_site_label_4
_geom_torsion
C11 P1 N1 P2 112.65(7)
C12 P1 N1 P2 -137.21(7)
Ru P1 N1 P2 -7.45(6)
C16 P2 N1 P1 -113.21(7)
C20 P2 N1 P1 129.37(7)
Ru P2 N1 P1 7.23(6)
C6 C1 C2 C3 2.88(19)
Ru C1 C2 C3 58.57(11)
C6 C1 C2 Ru -55.69(11)
C1 C2 C3 C4 -5.38(18)
Ru C2 C3 C4 53.43(10)
C1 C2 C3 C10 168.23(12)
Ru C2 C3 C10 -132.96(11)
C1 C2 C3 Ru -58.80(11)
C2 C3 C4 C5 2.59(17)
C10 C3 C4 C5 -171.17(12)
Ru C3 C4 C5 55.68(11)
C2 C3 C4 Ru -53.09(10)
C10 C3 C4 Ru 133.16(11)
C3 C4 C5 C6 2.68(19)
Ru C4 C5 C6 59.03(11)
C3 C4 C5 Ru -56.35(10)
C2 C1 C6 C5 2.39(19)
Ru C1 C6 C5 -51.08(11)
C2 C1 C6 C7 -177.21(13)
Ru C1 C6 C7 129.31(13)
C2 C1 C6 Ru 53.47(11)
C4 C5 C6 C1 -5.20(19)
Ru C5 C6 C1 52.40(11)
C4 C5 C6 C7 174.43(12)
Ru C5 C6 C7 -127.97(12)
C4 C5 C6 Ru -57.59(11)
C1 C6 C7 C8 -14.6(2)
C5 C6 C7 C8 165.81(15)
Ru C6 C7 C8 80.7(2)
C1 C6 C7 C9 109.48(18)
C5 C6 C7 C9 -70.13(19)
Ru C6 C7 C9 -155.26(14)
N1 P1 C12 C15 38.39(12)
C11 P1 C12 C15 151.92(10)
Ru P1 C12 C15 -72.53(11)
P2 P1 C12 C15 2.79(13)
N1 P1 C12 C13 159.35(11)
C11 P1 C12 C13 -87.12(12)
Ru P1 C12 C13 48.43(13)
P2 P1 C12 C13 123.75(10)
N1 P1 C12 C14 -80.98(12)
C11 P1 C12 C14 32.55(12)
Ru P1 C12 C14 168.10(9)
P2 P1 C12 C14 -116.59(11)
N1 P2 C16 C18 176.89(9)
C20 P2 C16 C18 -65.83(11)
Ru P2 C16 C18 75.02(10)
P1 P2 C16 C18 137.35(8)
N1 P2 C16 C17 57.21(10)
C20 P2 C16 C17 174.49(10)
Ru P2 C16 C17 -44.66(11)
P1 P2 C16 C17 17.67(11)
N1 P2 C16 C19 -59.15(13)
C20 P2 C16 C19 58.13(13)
Ru P2 C16 C19 -161.02(10)
P1 P2 C16 C19 -98.69(12)
N1 P2 C20 C21 -146.14(11)
C16 P2 C20 C21 98.69(11)
Ru P2 C20 C21 -41.78(12)
P1 P2 C20 C21 -108.18(11)
N1 P2 C20 C22 92.69(12)
C16 P2 C20 C22 -22.47(14)
Ru P2 C20 C22 -162.95(10)
P1 P2 C20 C22 130.65(10)
N1 P2 C20 C23 -26.69(11)
C16 P2 C20 C23 -141.85(10)
Ru P2 C20 C23 77.67(10)
P1 P2 C20 C23 11.27(12)
